data_7031589
loop_
_publ_author_name
'Yao, Wenjiao'
'Xu, Tao'
'Jiang, Xingxing'
'Huang, Hongwei'
'Wang, Xiaoyang'
'Lin, Zheshuai'
'Chen, Chuangtian'

_publ_section_title
;
 Ca3Be6B5O16F: the first alkaline-earth beryllium borate with fluorine
 anions.
;
_journal_issue 26
_journal_name_full 'Dalton transactions (Cambridge, England : 2003)'
_journal_page_first 9998
_journal_page_last 10004
_journal_paper_doi 10.1039/c4dt00775a
_journal_volume 43
_journal_year 2014
_chemical_formula_sum 'B5 Be6 Ca3 F O16'
_chemical_formula_weight 503.35
_chemical_name_common Ca3B5Be6O16F
_chemical_name_systematic
; 
 ? 
;
_space_group_IT_number 176
_symmetry_space_group_name_Hall '-P 6c'
_symmetry_space_group_name_H-M 'P 63/m'
_atom_sites_solution_primary direct
_atom_sites_solution_secondary difmap
_audit_creation_method SHELXL-97
_cell_angle_alpha 90.00
_cell_angle_beta 90.00
_cell_angle_gamma 120.00
_cell_formula_units_Z 2
_cell_length_a 8.9753(13)
_cell_length_b 8.9753(13)
_cell_length_c 7.7356(15)
_cell_measurement_reflns_used 2344
_cell_measurement_temperature 153(2)
_cell_measurement_theta_max 31.4816
_cell_measurement_theta_min 2.6205
_cell_volume 539.66(15)
_computing_structure_refinement 'SHELXL-97 (Sheldrick, 1997)'
_computing_structure_solution 'SHELXS-97 (Sheldrick, 1990)'
_diffrn_ambient_temperature 153(2)
_diffrn_measured_fraction_theta_full 0.998
_diffrn_measured_fraction_theta_max 0.998
_diffrn_radiation_monochromator graphite
_diffrn_radiation_source 'fine-focus sealed tube'
_diffrn_radiation_type MoK\a
_diffrn_radiation_wavelength 0.71073
_diffrn_reflns_av_R_equivalents 0.0321
_diffrn_reflns_av_sigmaI/netI 0.0168
_diffrn_reflns_limit_h_max 13
_diffrn_reflns_limit_h_min -11
_diffrn_reflns_limit_k_max 11
_diffrn_reflns_limit_k_min -13
_diffrn_reflns_limit_l_max 11
_diffrn_reflns_limit_l_min -9
_diffrn_reflns_number 5363
_diffrn_reflns_theta_full 31.48
_diffrn_reflns_theta_max 31.48
_diffrn_reflns_theta_min 2.62
_exptl_absorpt_coefficient_mu 1.667
_exptl_absorpt_correction_T_max 1.0000
_exptl_absorpt_correction_T_min 0.8862
_exptl_absorpt_correction_type multi-scan
_exptl_crystal_colour colorless
_exptl_crystal_density_diffrn 3.10
_exptl_crystal_density_method 'not measured'
_exptl_crystal_description chip
_exptl_crystal_F_000 492
_exptl_crystal_size_max 0.3250
_exptl_crystal_size_mid 0.3150
_exptl_crystal_size_min 0.2000
_refine_diff_density_max 0.325
_refine_diff_density_min -0.444
_refine_diff_density_rms 0.112
_refine_ls_extinction_method none
_refine_ls_goodness_of_fit_ref 1.294
_refine_ls_matrix_type full
_refine_ls_number_parameters 53
_refine_ls_number_reflns 642
_refine_ls_number_restraints 0
_refine_ls_restrained_S_all 1.294
_refine_ls_R_factor_all 0.0264
_refine_ls_R_factor_gt 0.0259
_refine_ls_shift/su_max 0.000
_refine_ls_shift/su_mean 0.000
_refine_ls_structure_factor_coef Fsqd
_refine_ls_weighting_details 'calc w=1/[\s^2^(Fo^2^)+(0.0255P)^2^+0.4518P] where P=(Fo^2^+2Fc^2^)/3'
_refine_ls_weighting_scheme calc
_refine_ls_wR_factor_gt 0.0641
_refine_ls_wR_factor_ref 0.0644
_reflns_number_gt 632
_reflns_number_total 642
_reflns_threshold_expression >2sigma(I)
_cod_data_source_file c4dt00775a1.cif
_cod_data_source_block cbbof
_cod_original_sg_symbol_H-M P6(3)/m
_cod_database_code 7031589

loop_
_symmetry_equiv_pos_as_xyz
'x, y, z'
'-y, x-y, z'
'-x+y, -x, z'
'-x, -y, z+1/2'
'y, -x+y, z+1/2'
'x-y, x, z+1/2'
'-x, -y, -z'
'y, -x+y, -z'
'x-y, x, -z'
'x, y, -z-1/2'
'-y, x-y, -z-1/2'
'-x+y, -x, -z-1/2'

loop_
_atom_site_label
_atom_site_type_symbol
_atom_site_fract_x
_atom_site_fract_y
_atom_site_fract_z
_atom_site_U_iso_or_equiv
_atom_site_adp_type
_atom_site_occupancy
_atom_site_symmetry_multiplicity
_atom_site_calc_flag
_atom_site_refinement_flags
Ca1 Ca 0.46368(5) 1.51200(5) 0.2500 0.00504(12) Uani 1 2 d S
O1 O 0.0000 1.0000 0.2500 0.0033(4) Uani 1 6 d S
O2 O 0.51710(12) 1.34172(13) 0.05572(14) 0.0061(2) Uani 1 1 d .
O3 O 0.20287(12) 1.26703(12) 0.09915(13) 0.00510(19) Uani 1 1 d .
O4 O 0.76652(17) 1.71059(18) 0.2500 0.0057(3) Uani 1 2 d S
F1 F 0.3333 1.6667 0.2500 0.0097(4) Uani 1 6 d S
B1 B 0.0882(3) 1.1963(3) 0.2500 0.0040(3) Uani 1 2 d S
B2 B 0.6667 1.3333 0.0531(4) 0.0061(4) Uani 1 3 d S
Be1 Be 0.1441(2) 1.3238(2) -0.0710(2) 0.0047(3) Uani 1 1 d .

loop_
_atom_site_aniso_label
_atom_site_aniso_U_11
_atom_site_aniso_U_22
_atom_site_aniso_U_33
_atom_site_aniso_U_23
_atom_site_aniso_U_13
_atom_site_aniso_U_12
Ca1 0.00470(18) 0.00460(18) 0.0058(2) 0.000 0.000 0.00233(13)
O1 0.0020(5) 0.0020(5) 0.0060(10) 0.000 0.000 0.0010(3)
O2 0.0057(4) 0.0073(4) 0.0061(4) -0.0007(3) 0.0001(3) 0.0039(3)
O3 0.0046(4) 0.0062(4) 0.0041(4) 0.0008(3) 0.0006(3) 0.0024(3)
O4 0.0046(6) 0.0038(6) 0.0077(6) 0.000 0.000 0.0014(5)
F1 0.0081(6) 0.0081(6) 0.0130(10) 0.000 0.000 0.0040(3)
B1 0.0038(8) 0.0037(8) 0.0041(9) 0.000 0.000 0.0016(6)
B2 0.0061(6) 0.0061(6) 0.0063(10) 0.000 0.000 0.0030(3)
Be1 0.0046(7) 0.0048(7) 0.0047(7) -0.0002(5) 0.0000(5) 0.0023(6)

loop_
_atom_type_symbol
_atom_type_description
_atom_type_scat_dispersion_real
_atom_type_scat_dispersion_imag
_atom_type_scat_source
Li Li -0.0003 0.0001 'International Tables Vol C Tables 4.2.6.8 and 6.1.1.4'
Be Be 0.0005 0.0002 'International Tables Vol C Tables 4.2.6.8 and 6.1.1.4'
B B 0.0013 0.0007 'International Tables Vol C Tables 4.2.6.8 and 6.1.1.4'
O O 0.0106 0.0060 'International Tables Vol C Tables 4.2.6.8 and 6.1.1.4'
F F 0.0171 0.0103 'International Tables Vol C Tables 4.2.6.8 and 6.1.1.4'
Ca Ca 0.2262 0.3064 'International Tables Vol C Tables 4.2.6.8 and 6.1.1.4'

loop_
_geom_angle_atom_site_label_1
_geom_angle_atom_site_label_2
_geom_angle_atom_site_label_3
_geom_angle
_geom_angle_site_symmetry_1
_geom_angle_site_symmetry_3
F1 Ca1 O2 138.39(3) . .
F1 Ca1 O2 138.39(3) . 10_556
O2 Ca1 O2 79.22(5) . 10_556
F1 Ca1 O4 106.98(4) . .
O2 Ca1 O4 87.67(4) . .
O2 Ca1 O4 87.67(4) 10_556 .
F1 Ca1 O3 89.75(3) . .
O2 Ca1 O3 63.05(3) . .
O2 Ca1 O3 97.42(4) 10_556 .
O4 Ca1 O3 148.44(3) . .
F1 Ca1 O3 89.75(3) . 10_556
O2 Ca1 O3 97.42(4) . 10_556
O2 Ca1 O3 63.05(3) 10_556 10_556
O4 Ca1 O3 148.44(3) . 10_556
O3 Ca1 O3 54.35(5) . 10_556
F1 Ca1 O2 67.46(2) . 4_685
O2 Ca1 O2 154.15(3) . 4_685
O2 Ca1 O2 76.69(4) 10_556 4_685
O4 Ca1 O2 82.16(3) . 4_685
O3 Ca1 O2 129.36(3) . 4_685
O3 Ca1 O2 79.90(3) 10_556 4_685
F1 Ca1 O2 67.46(2) . 7_685
O2 Ca1 O2 76.69(4) . 7_685
O2 Ca1 O2 154.15(3) 10_556 7_685
O4 Ca1 O2 82.16(3) . 7_685
O3 Ca1 O2 79.90(3) . 7_685
O3 Ca1 O2 129.36(3) 10_556 7_685
O2 Ca1 O2 124.83(5) 4_685 7_685
F1 Ca1 Be1 122.93(4) . 8_455
O2 Ca1 Be1 33.30(4) . 8_455
O2 Ca1 Be1 76.39(4) 10_556 8_455
O4 Ca1 Be1 120.38(4) . 8_455
O3 Ca1 Be1 33.82(4) . 8_455
O3 Ca1 Be1 66.38(4) 10_556 8_455
O2 Ca1 Be1 143.73(4) 4_685 8_455
O2 Ca1 Be1 88.37(4) 7_685 8_455
F1 Ca1 Be1 122.93(4) . 5_455
O2 Ca1 Be1 76.39(4) . 5_455
O2 Ca1 Be1 33.30(4) 10_556 5_455
O4 Ca1 Be1 120.38(4) . 5_455
O3 Ca1 Be1 66.38(4) . 5_455
O3 Ca1 Be1 33.82(4) 10_556 5_455
O2 Ca1 Be1 88.37(4) 4_685 5_455
O2 Ca1 Be1 143.73(4) 7_685 5_455
Be1 Ca1 Be1 56.19(7) 8_455 5_455
F1 Ca1 B1 84.30(4) . .
O2 Ca1 B1 83.64(4) . .
O2 Ca1 B1 83.64(4) 10_556 .
O4 Ca1 B1 168.72(5) . .
O3 Ca1 B1 27.67(2) . .
O3 Ca1 B1 27.67(2) 10_556 .
O2 Ca1 B1 102.73(3) 4_685 .
O2 Ca1 B1 102.73(3) 7_685 .
Be1 Ca1 B1 50.40(4) 8_455 .
Be1 Ca1 B1 50.40(4) 5_455 .
F1 Ca1 B2 46.59(3) . 4_685
O2 Ca1 B2 167.67(3) . 4_685
O2 Ca1 B2 92.90(4) 10_556 4_685
O4 Ca1 B2 101.58(3) . 4_685
O3 Ca1 B2 109.19(3) . 4_685
O3 Ca1 B2 70.44(3) 10_556 4_685
O2 Ca1 B2 24.86(3) 4_685 4_685
O2 Ca1 B2 112.36(4) 7_685 4_685
Be1 Ca1 B2 135.70(4) 8_455 4_685
Be1 Ca1 B2 91.80(4) 5_455 4_685
B1 Ca1 B2 86.09(3) . 4_685
B1 O1 B1 120.0 2_675 .
B1 O1 B1 120.000(1) 2_675 3_465
B1 O1 B1 120.000(1) . 3_465
B2 O2 Be1 125.91(9) . 8_455
B2 O2 Ca1 124.25(10) . .
Be1 O2 Ca1 93.55(7) 8_455 .
B2 O2 Ca1 100.85(11) . 7_685
Be1 O2 Ca1 106.48(8) 8_455 7_685
Ca1 O2 Ca1 103.31(4) . 7_685
B1 O3 Be1 121.36(11) . .
B1 O3 Be1 112.69(11) . 8_455
Be1 O3 Be1 116.54(8) . 8_455
B1 O3 Ca1 98.70(8) . .
Be1 O3 Ca1 114.17(8) . .
Be1 O3 Ca1 86.08(7) 8_455 .
B1 O4 Be1 109.23(9) 2_785 4_685
B1 O4 Be1 109.23(9) 2_785 7_685
Be1 O4 Be1 108.72(14) 4_685 7_685
B1 O4 Ca1 111.40(10) 2_785 .
Be1 O4 Ca1 109.12(8) 4_685 .
Be1 O4 Ca1 109.12(8) 7_685 .
Ca1 F1 Ca1 120.0 3_475 2_785
Ca1 F1 Ca1 120.000(1) 3_475 .
Ca1 F1 Ca1 120.0 2_785 .
O3 B1 O3 104.73(15) 10_556 .
O3 B1 O4 113.67(10) 10_556 3_475
O3 B1 O4 113.67(10) . 3_475
O3 B1 O1 110.14(10) 10_556 .
O3 B1 O1 110.14(10) . .
O4 B1 O1 104.56(13) 3_475 .
O3 B1 Ca1 53.63(7) 10_556 .
O3 B1 Ca1 53.63(7) . .
O4 B1 Ca1 117.32(11) 3_475 .
O1 B1 Ca1 138.12(11) . .
O3 B1 Ca1 88.65(9) 10_556 3_475
O3 B1 Ca1 88.65(9) . 3_475
O4 B1 Ca1 43.32(8) 3_475 3_475
O1 B1 Ca1 147.89(11) . 3_475
Ca1 B1 Ca1 74.00(5) . 3_475
O2 B2 O2 119.979(7) 2_775 3_575
O2 B2 O2 119.979(7) 2_775 .
O2 B2 O2 119.979(6) 3_575 .
O2 B2 Ca1 90.53(9) 2_775 9_765
O2 B2 Ca1 54.29(9) 3_575 9_765
O2 B2 Ca1 127.33(13) . 9_765
O2 B2 Ca1 54.29(9) 2_775 8_455
O2 B2 Ca1 127.33(13) 3_575 8_455
O2 B2 Ca1 90.53(9) . 8_455
Ca1 B2 Ca1 73.05(5) 9_765 8_455
O2 B2 Ca1 127.33(13) 2_775 7_685
O2 B2 Ca1 90.53(9) 3_575 7_685
O2 B2 Ca1 54.29(9) . 7_685
Ca1 B2 Ca1 73.05(5) 9_765 7_685
Ca1 B2 Ca1 73.05(5) 8_455 7_685
O3 Be1 O2 112.02(11) . 9_665
O3 Be1 O3 110.36(11) . 9_665
O2 Be1 O3 104.38(11) 9_665 9_665
O3 Be1 O4 110.64(11) . 7_685
O2 Be1 O4 114.13(11) 9_665 7_685
O3 Be1 O4 104.84(11) 9_665 7_685
O3 Be1 Ca1 152.19(10) . 9_665
O2 Be1 Ca1 53.14(6) 9_665 9_665
O3 Be1 Ca1 60.10(6) 9_665 9_665
O4 Be1 Ca1 97.17(8) 7_685 9_665
O3 Be1 Ca1 92.24(8) . 7_685
O2 Be1 Ca1 88.73(7) 9_665 7_685
O3 Be1 Ca1 146.38(9) 9_665 7_685
O4 Be1 Ca1 42.26(6) 7_685 7_685
Ca1 Be1 Ca1 109.20(5) 9_665 7_685
O3 Be1 Ca1 78.36(7) . 3_475
O2 Be1 Ca1 47.14(6) 9_665 3_475
O3 Be1 Ca1 86.87(7) 9_665 3_475
O4 Be1 Ca1 160.72(9) 7_685 3_475
Ca1 Be1 Ca1 75.16(4) 9_665 3_475
Ca1 Be1 Ca1 122.93(5) 7_685 3_475
O3 Be1 Ca1 41.45(6) . .
O2 Be1 Ca1 76.77(7) 9_665 .
O3 Be1 Ca1 142.78(9) 9_665 .
O4 Be1 Ca1 108.41(8) 7_685 .
Ca1 Be1 Ca1 129.69(6) 9_665 .
Ca1 Be1 Ca1 69.93(3) 7_685 .
Ca1 Be1 Ca1 66.44(3) 3_475 .

loop_
_geom_bond_atom_site_label_1
_geom_bond_atom_site_label_2
_geom_bond_distance
_geom_bond_site_symmetry_2
Ca1 F1 2.2180(5) .
Ca1 O2 2.3573(11) .
Ca1 O2 2.3573(11) 10_556
Ca1 O4 2.3917(15) .
Ca1 O3 2.5551(11) .
Ca1 O3 2.5551(11) 10_556
Ca1 O2 2.6683(11) 4_685
Ca1 O2 2.6683(11) 7_685
Ca1 Be1 2.9405(18) 8_455
Ca1 Be1 2.9405(18) 5_455
Ca1 B1 3.137(2) .
Ca1 B2 3.228(2) 4_685
O1 B1 1.528(2) 2_675
O1 B1 1.528(2) .
O1 B1 1.528(2) 3_465
O2 B2 1.3818(10) .
O2 Be1 1.618(2) 8_455
O2 Ca1 2.6683(11) 7_685
O3 B1 1.4735(16) .
O3 Be1 1.593(2) .
O3 Be1 1.641(2) 8_455
O4 B1 1.489(2) 2_785
O4 Be1 1.7038(19) 4_685
O4 Be1 1.7038(19) 7_685
F1 Ca1 2.2180(5) 3_475
F1 Ca1 2.2180(5) 2_785
B1 O3 1.4735(16) 10_556
B1 O4 1.489(2) 3_475
B1 Ca1 3.246(2) 3_475
B2 O2 1.3818(10) 2_775
B2 O2 1.3818(10) 3_575
B2 Ca1 3.228(2) 9_765
B2 Ca1 3.228(2) 8_455
B2 Ca1 3.228(2) 7_685
Be1 O2 1.618(2) 9_665
Be1 O3 1.641(2) 9_665
Be1 O4 1.7038(19) 7_685
Be1 Ca1 2.9405(18) 9_665
Be1 Ca1 3.3604(18) 7_685
Be1 Ca1 3.4906(18) 3_475
